data_2004486
loop_
_publ_author_name
'Wahle, M. C.'
'Stowell, J. G.'
'Byrn, S. R.'

_publ_section_title
;
 Sodium 3\a,7\a,12\a-Trihydroxy-5\b-cholan-24-oate Ethanolate (Sodium
 Cholate Ethanolate)
;
_journal_issue 2
_journal_name_full 'Acta Crystallographica Section C'
_journal_page_first 325
_journal_page_last 328
_journal_paper_doi 10.1107/S0108270195009152
_journal_volume 52
_journal_year 1996
_chemical_formula_iupac 'Na 1+, C24 H39 O5 1-, C2 H6 O1'
_chemical_formula_moiety 'C24 H39 Na O5 , C2 H6 O1'
_chemical_formula_sum 'C26 H45 Na O6'
_chemical_formula_weight 476.63
_space_group_IT_number 19
_symmetry_cell_setting orthorhombic
_symmetry_space_group_name_Hall 'P 2ac 2ab'
_symmetry_space_group_name_H-M 'P 21 21 21'
_atom_type_scat_source 'IntTabC Tables 4.2.6.8 and 6.1.1.4'
_cell_angle_alpha 90
_cell_angle_beta 90
_cell_angle_gamma 90
_cell_formula_units_Z 4
_cell_length_a 7.7383(17)
_cell_length_b 15.098(2)
_cell_length_c 22.515(5)
_cell_measurement_reflns_used 23
_cell_measurement_temperature 295
_cell_measurement_theta_max 43
_cell_measurement_theta_min 20
_cell_volume 2630.5(9)
_computing_cell_refinement 'CAD-4 Software'
_computing_data_collection 'CAD-4 Software (Enraf-Nonius, 1977)'
_computing_data_reduction 'MolEN  (Fair, 1990)'
_computing_molecular_graphics 'ORTEPII Johnson (1976); Quanta4.0 (Molecular Simulations Inc., 1994)'
_computing_publication_material MolEN
_computing_structure_refinement 'SHELXL93 (Sheldrick, 1993)'
_computing_structure_solution 'SHELXS86 (Sheldrick, 1985)'
_diffrn_measurement_device 'Enraf-Nonius CAD-4'
_diffrn_measurement_method \w-2\q
_diffrn_radiation_type CuK\a
_diffrn_radiation_wavelength 1.54184
_diffrn_reflns_limit_h_max 9
_diffrn_reflns_limit_h_min 0
_diffrn_reflns_limit_k_max 18
_diffrn_reflns_limit_k_min 0
_diffrn_reflns_limit_l_max 27
_diffrn_reflns_limit_l_min 0
_diffrn_reflns_number 2738
_diffrn_reflns_theta_max 68.13
_diffrn_standards_decay_% 0
_diffrn_standards_interval_time 83
_diffrn_standards_number 3
_exptl_absorpt_coefficient_mu 0.780
_exptl_absorpt_correction_type none
_exptl_crystal_colour colorless
_exptl_crystal_density_diffrn 1.203
_exptl_crystal_description plate
_exptl_crystal_size_max 0.30
_exptl_crystal_size_mid 0.13
_exptl_crystal_size_min 0.06
_refine_diff_density_max 0.24
_refine_diff_density_min -0.23
_refine_ls_extinction_method none
_refine_ls_goodness_of_fit_obs 1.085
_refine_ls_hydrogen_treatment
;H3O, H7O, H90O, H5 refined isotropically, other H atoms not refined
(U = 1.3U~eq~ of parent atom)
;
_refine_ls_number_parameters 320
_refine_ls_number_reflns 2737
_refine_ls_R_factor_obs 0.047
_refine_ls_shift/esd_max 0.039
_refine_ls_structure_factor_coef Fsqd
_refine_ls_weighting_details 'w =  1/[\s^2^(F)+(0.0560P)^2^+0.5148P], where P=(Fo^2^+2F~c~^2^)/3'
_refine_ls_weighting_scheme calc
_refine_ls_wR_factor_obs 0.109
_reflns_number_observed 2737
_reflns_number_total 2738
_reflns_observed_criterion I>2\s(I)
_cod_data_source_file cr1178.cif
_cod_data_source_block cr1178a
_cod_depositor_comments
;
The following automatic conversions were performed:

'_refine_ls_weighting_scheme' value ' w =
1/[\s^2^(F)+(0.0560P)^2^+0.5148P], where P=(Fo^2^+2F~c~^2^)/3' was
changed to 'calc'. New tag '_refine_ls_weighting_details' was
created. The value of the new tag was set to 'w =
1/[\s^2^(F)+(0.0560P)^2^+0.5148P], where P=(Fo^2^+2F~c~^2^)/3'.

Automatic conversion script
Id: cif_fix_values 3143 2015-03-26 13:38:13Z robertas 
;
_cod_original_cell_volume 2630.5(15)
_cod_database_code 2004486

loop_
_symmetry_equiv_pos_as_xyz
x,y,z
1/2-x,-y,1/2+z
-x,1/2+y,1/2-z
1/2+x,1/2-y,-z

loop_
_atom_site_label
_atom_site_fract_x
_atom_site_fract_y
_atom_site_fract_z
_atom_site_U_iso_or_equiv
Na .7017(3) .77502(14) .52160(8) .0440(6)
O3 1.0495(5) .7926(2) .4010(2) .0403(10)
O7 .6619(5) .9397(2) .5459(2) .0403(10)
O12 1.1355(5) 1.0256(2) .6455(2) .0503(10)
O24 .7630(4) 1.3002(2) .9187(2) .0407(10)
O25 1.0170(5) 1.2588(3) .95257(14) .0477(12)
O90 .9310(5) .5834(2) .3604(2) .0473(10)
C1 1.1388(7) 1.0338(3) .4235(2) .0407(15)
C2 1.1701(7) .9345(3) .4263(2) .0390(15)
C3 1.0198(7) .8864(3) .3977(2) .0353(15)
C4 .8538(6) .9119(3) .4287(2) .0340(15)
C5 .8172(6) 1.0110(3) .4266(2) .0337(15)
C6 .6441(7) 1.0314(4) .4568(2) .0383(15)
C7 .6487(6) 1.0300(3) .5249(2) .0360(15)
C8 .7957(6) 1.0882(3) .5478(2) .0300(15)
C9 .9702(6) 1.0577(3) .5215(2) .0293(10)
C10 .9686(7) 1.0665(3) .4520(2) .0330(15)
C11 1.1277(7) 1.1027(4) .5501(2) .0377(15)
C12 1.1213(6) 1.1106(4) .6184(2) .0343(15)
C13 .9511(6) 1.1529(3) .6385(2) .0293(15)
C14 .8035(6) 1.0938(3) .6151(2) .0300(15)
C15 .6427(6) 1.1274(3) .6479(2) .0363(15)
C16 .7120(6) 1.1608(4) .7083(2) .0423(15)
C17 .9131(6) 1.1507(4) .7068(2) .0353(15)
C18 .9418(8) 1.2481(3) .6154(2) .0427(15)
C19 .9453(9) 1.1646(3) .4325(2) .0480(17)
C20 1.0088(7) 1.2161(4) .7470(2) .0417(15)
C21 1.2051(7) 1.2020(6) .7473(3) .087(3)
C22 .9395(7) 1.2142(4) .8106(2) .0407(15)
C23 .9978(7) 1.2921(3) .8491(2) .0417(15)
C24 .9235(6) 1.2838(3) .9117(2) .0343(15)
C91 .9789(12) .6184(5) .3045(3) .088(3)
C92 .908(2) .5763(10) .2558(5) .067(5)
C93 1.063(3) .5751(14) .2677(9) .124(9)
H3O .951(7) .769(4) .404(3) .05200
H5 .8050(6) 1.0272(3) .3847(2) .04400
H7O .598(8) .937(4) .575(2) .05200
H90O .855(6) .614(2) .3750(12) .06100
H8A .7744(6) 1.1483(3) .5331(2) .039
H9A .9803(6) .9944(3) .5303(2) .038
H12O 1.2357(18) 1.0082(18) .643(3) .065
H14A .8260(6) 1.0337(3) .6297(2) .039
H17A .9405(6) 1.0909(4) .7209(2) .046
H1A 1.1396(7) 1.0517(3) .3821(2) .053
H1E 1.2344(7) 1.0635(3) .4429(2) .053
H20 .9874(7) 1.2756(4) .7313(2) .055
H2E 1.2764(7) .9199(3) .4057(2) .051
H2A 1.1816(7) .9160(3) .4674(2) .051
H3A 1.0124(7) .9039(3) .3558(2) .046
H4A .8602(6) .8932(4) .4699(2) .044
H4E .7585(6) .8806(3) .4103(2) .044
H6E .5594(7) .9885(4) .4433(2) .050
H6A .6054(7) 1.0894(4) .4439(2) .050
H7E .5396(6) 1.0547(3) .5394(2) .047
H11A 1.1393(7) 1.1616(4) .5334(2) .049
H11E 1.2304(7) 1.0695(4) .5393(2) .049
H12E 1.2177(6) 1.1478(4) .6317(2) .045
H152 .5596(6) 1.0800(3) .6534(2) .047
H151 .5880(6) 1.1751(3) .6260(2) .047
H162 .6637(6) 1.1260(4) .7405(2) .055
H161 .6804(6) 1.2223(4) .7143(2) .055
H181 1.042(2) 1.2801(7) .6281(12) .056
H182 .840(2) 1.2764(8) .6308(12) .056
H183 .937(4) 1.2476(3) .5728(2) .056
H191 1.034(3) 1.2001(5) .4501(13) .063
H192 .834(2) 1.1856(8) .4453(13) .063
H193 .953(5) 1.1685(5) .3900(3) .063
H213 1.2510(11) 1.215(3) .7087(7) .113
H211 1.2302(8) 1.1415(10) .7572(19) .113
H212 1.2570(9) 1.240(2) .7762(15) .113
H221 .8143(7) 1.2137(4) .8092(2) .053
H222 .9766(7) 1.1596(4) .8294(2) .053
H231 .9593(7) 1.3472(3) .8313(2) .054
H232 1.1230(7) 1.2932(3) .8511(2) .054
H921 .793(5) .598(4) .249(2) .088
H922 .905(10) .5136(12) .2629(16) .088
H923 .978(7) .588(5) .2214(9) .088
H931 1.177(6) .564(8) .283(3) .161
H932 1.071(15) .608(4) .231(2) .161
H933 1.006(10) .519(4) .261(5) .161

loop_
_geom_angle_atom_site_label_1
_geom_angle_atom_site_label_2
_geom_angle_atom_site_label_3
_geom_angle_site_symmetry_1
_geom_angle_site_symmetry_2
_geom_angle_site_symmetry_3
_geom_angle
_geom_angle_publ_flag
O25 Na O3 3_746 . 4_466 104.20(15) no
O25 Na O25 2_674 . 3_746 146.78(13) no
O3 Na O25 4_466 . 2_674 92.02(15) no
O25 Na O7 3_746 . . 99.5(2) no
O3 Na O7 4_466 . . 101.75(14) no
O25 Na O7 2_674 . . 105.4(2) no
O25 Na O24 3_746 . 2_674 94.63(14) no
O3 Na O24 4_466 . 2_674 121.85(14) no
O25 Na O24 2_674 . 2_674 52.50(12) no
O7 Na O24 . . 2_674 128.87(14) no
O25 Na C24 . . . 121.6(2) no
O3 Na C24 . . . 110.22(15) no
O25 Na C24 . . . 25.78(13) no
O7 Na C24 . . . 117.0(2) no
O24 Na C24 . . . 27.01(13) no
O25 Na Na . . . 163.1(2) no
O3 Na Na . . . 67.50(11) no
O25 Na Na . . . 27.92(9) no
O7 Na Na . . . 96.72(12) no
O24 Na Na . . . 78.76(10) no
C24 Na Na . . . 53.13(2) no
O25 Na Na . . . 29.09(9) no
O3 Na Na . . . 125.26(13) no
O25 Na Na . . . 119.12(13) no
O7 Na Na . . . 110.24(11) no
O24 Na Na . . . 66.69(10) no
C24 Na Na . . . 93.38(13) no
Na Na Na . . . 144.69(11) no
C3 O3 Na . . . 123.4(3) no
C7 O7 Na . . . 148.4(3) no
C24 O24 Na . . . 85.6(3) no
C24 O25 Na . . . 136.4(3) no
C24 O25 Na . . . 97.9(3) no
Na O25 Na . . . 122.99(15) no
C2 C1 C10 . . . 115.6(4) no
C3 C2 C1 . . . 109.4(4) no
O3 C3 C4 . . . 111.3(4) no
O3 C3 C2 . . . 109.1(4) no
C4 C3 C2 . . . 109.5(4) no
C3 C4 C5 . . . 113.2(4) no
C4 C5 C6 . . . 110.2(4) no
C4 C5 C10 . . . 112.2(4) no
C6 C5 C10 . . . 112.9(4) no
C5 C6 C7 . . . 114.8(4) no
O7 C7 C8 . . . 112.3(4) no
O7 C7 C6 . . . 110.0(4) no
C8 C7 C6 . . . 110.3(4) no
C14 C8 C7 . . . 113.5(4) no
C14 C8 C9 . . . 111.3(4) no
C7 C8 C9 . . . 110.5(4) no
C11 C9 C8 . . . 113.7(4) no
C11 C9 C10 . . . 112.7(4) no
C8 C9 C10 . . . 110.5(4) no
C1 C10 C5 . . . 108.6(4) no
C1 C10 C9 . . . 106.6(4) no
C5 C10 C19 . . . 108.9(4) no
C1 C10 C9 . . . 112.3(4) no
C5 C10 C9 . . . 109.1(4) no
C19 C10 C9 . . . 111.2(4) no
C9 C11 C12 . . . 115.2(4) no
O12 C12 C13 . . . 108.4(4) no
O12 C12 C11 . . . 110.7(4) no
C13 C12 C11 . . . 110.7(4) no
C18 C13 C12 . . . 109.4(4) no
C18 C13 C14 . . . 113.2(4) no
C12 C13 C14 . . . 107.1(4) no
C18 C13 C17 . . . 110.2(4) no
C12 C13 C17 . . . 116.2(4) no
C14 C13 C17 . . . 100.6(4) no
C8 C14 C15 . . . 117.8(4) no
C8 C14 C13 . . . 113.7(4) no
C15 C14 C13 . . . 104.2(4) no
C14 C15 C16 . . . 104.5(4) no
C15 C16 C17 . . . 107.1(4) no
C20 C17 C16 . . . 113.9(4) no
C20 C17 C13 . . . 118.5(4) no
C16 C17 C13 . . . 101.9(4) no
C22 C20 C174 . . . 111.9(4) no
C22 C20 C21 . . . 109.9(5) no
C17 C20 C21 . . . 113.1(5) no
C23 C22 C20 . . . 114.4(4) no
C22 C23 C24 . . . 110.5(4) no
O25 C24 O24 . . . 122.7(5) no
O25 C24 C23 . . . 119.6(5) no
O24 C24 C23 . . . 117.7(5) no
O25 C24 Na . . . 56.3(3) no
O24 C24 Na . . . 67.4(3) no
C23 C24 Na . . . 166.1(4) no
C93 C91 O90 . . . 122.3(11) no
C92 C91 O90 . . . 115.5(9) no
O7 O90 C91 . . . 123.5(4) no
O12 O90 C91 . . . 112.9(4) no
O3 H3O O24 . . 2_674 172(5) no
O24 H90O O90 2_674 . . 163(4) no
O7 H7O O90 4_566 4_566 . 172(6) no
O12 H12O O90 4_466 4_466 . 156(2) no
C91 O90 H7O . . 4_566 122.8(17) no
C91 O90 H12O . . 4_466 114.3(16) no
C24 O24 H3O 2_674 2_674 . 133.7(16) no
C24 O24 H90O 2_674 2_674 . 123.1(12) no

loop_
_geom_bond_atom_site_label_1
_geom_bond_atom_site_label_2
_geom_bond_site_symmetry_2
_geom_bond_distance
_geom_bond_publ_flag
Na O25 3_746 2.266(4) no
Na O3 3_746 2.338(4) no
Na O25 2_674 2.354(4) no
Na O7 . 2.565(4) no
Na O24 2_674 2.594(4) no
Na C24 . 2.802(5) no
Na Na . 4.0604(15) no
Na Na . 4.0604(15) no
O3 C3 . 1.437(6) no
O3 Na . 2.338(4) no
O7 C7 . 1.447(6) no
O12 C12 . 1.426(6) no
O24 C24 . 1.276(6) no
O24 Na . 2.594(4) no
O25 C24 . 1.230(6) no
O25 Na . 2.266(4) no
O25 Na . 2.354(4) no
O90 C91 . 1.414(7) no
C1 C2 . 1.520(7) no
C1 C10 . 1.546(7) no
C2 C3 . 1.515(7) no
C3 C4 . 1.512(7) no
C4 C5 . 1.524(7) no
C5 C6 . 1.533(7) no
C5 C10 . 1.548(7) no
C6 C7 . 1.533(7) no
C7 C8 . 1.527(7) no
C8 C14 . 1.519(6) no
C8 C9 . 1.544(6) no
C9 C11 . 1.536(7) no
C9 C10 . 1.572(6) no
C10 C19 . 1.555(7) no
C11 C12 . 1.543(7) no
C12 C13 . 1.532(7) no
C13 C18 . 1.531(6) no
C13 C14 . 1.542(6) no
C13 C17 . 1.567(6) no
C14 C15 . 1.533(6) no
C15 C16 . 1.547(7) no
C16 C17 . 1.564(7) no
C17 C20 . 1.530(7) no
C20 C22 . 1.530(7) no
C20 C21 . 1.534(8) no
C22 C23 . 1.528(6) no
C23 C24 . 1.528(6) no
C24 Na . 2.802(5) no
C91 C93 . 1.24(2) no
C91 C92 . 1.379(14) no
O90 O12 4_466 2.820(5) no
O90 O7 4_566 2.787(6) no
O90 O24 2_674 2.658(5) no
O3 O24 2_674 2.823(5) no

loop_
_geom_contact_atom_site_label_1
_geom_contact_atom_site_label_2
_geom_contact_distance
_geom_contact_site_symmetry_2
_geom_contact_publ_flag
Na O3 2.338(4) 4_466 no
Na O7 2.565(4) . no
Na O24 2.594(4) 2_674 no
Na O25 2.354(4) 2_674 no
Na O25 2.266(4) 3_746 no
